data_4023039
loop_
_publ_author_name
'Bryson W. Katona'
'Nigam P. Rath'
'Shrikant Anant'
'William F. Stenson'
'Douglas F. Covey'

_publ_section_title
;
 Enantiomeric Deoxycholic Acid: Total Synthesis, Characterization,
 and Preliminary Toxicity toward Colon Cancer Cell Lines
;
_journal_name_full 'Journal of Organic Chemistry'
_journal_page_first 9298
_journal_page_last 9307
_journal_paper_doi 10.1021/jo701559q
_journal_volume 72
_journal_year 2007
_chemical_formula_sum 'C21 H34 O2'
_chemical_formula_weight 318.48
_chemical_name_systematic
;
 ?
;
_space_group_IT_number 4
_symmetry_cell_setting monoclinic
_symmetry_space_group_name_Hall 'P 2yb'
_symmetry_space_group_name_H-M 'P 1 21 1'
_atom_sites_solution_hydrogens geom
_atom_sites_solution_primary direct
_atom_sites_solution_secondary difmap
_audit_creation_method SHELXL-97
_cell_angle_alpha 90.00
_cell_angle_beta 103.458(7)
_cell_angle_gamma 90.00
_cell_formula_units_Z 4
_cell_length_a 14.676(3)
_cell_length_b 7.4129(17)
_cell_length_c 17.361(4)
_cell_measurement_reflns_used 4557
_cell_measurement_temperature 100(2)
_cell_measurement_theta_max 24.29
_cell_measurement_theta_min 2.41
_cell_volume 1836.8(8)
_computing_cell_refinement 'Bruker APEX II'
_computing_data_collection 'Bruker APEX II'
_computing_data_reduction 'Bruker SAINT'
_computing_molecular_graphics 'Bruker SHELXTL (Sheldrick, 2006)'
_computing_publication_material 'Bruker SHELXTL (Sheldrick, 2006)'
_computing_structure_refinement 'Bruker SHELXTL (Sheldrick, 2006)'
_computing_structure_solution 'Bruker SHELXTL (Sheldrick, 2006)'
_diffrn_ambient_temperature 100(2)
_diffrn_measured_fraction_theta_full 0.994
_diffrn_measured_fraction_theta_max 0.994
_diffrn_measurement_device_type 'CCD area detector'
_diffrn_measurement_method 'phi and omega scans'
_diffrn_radiation_monochromator graphite
_diffrn_radiation_source 'fine-focus sealed tube'
_diffrn_radiation_type MoK\a
_diffrn_radiation_wavelength 0.71073
_diffrn_reflns_av_R_equivalents 0.0584
_diffrn_reflns_av_sigmaI/netI 0.0703
_diffrn_reflns_limit_h_max 18
_diffrn_reflns_limit_h_min -18
_diffrn_reflns_limit_k_max 9
_diffrn_reflns_limit_k_min -8
_diffrn_reflns_limit_l_max 21
_diffrn_reflns_limit_l_min -21
_diffrn_reflns_number 20744
_diffrn_reflns_theta_full 26.00
_diffrn_reflns_theta_max 26.00
_diffrn_reflns_theta_min 1.21
_exptl_absorpt_coefficient_mu 0.071
_exptl_absorpt_correction_T_max 0.9873
_exptl_absorpt_correction_T_min 0.9755
_exptl_absorpt_correction_type multi-scan
_exptl_absorpt_process_details 'sadabs v2006/1'
_exptl_crystal_colour colourless
_exptl_crystal_density_diffrn 1.152
_exptl_crystal_density_meas 0
_exptl_crystal_density_method 'not measured'
_exptl_crystal_description redtangular
_exptl_crystal_F_000 704
_exptl_crystal_size_max 0.35
_exptl_crystal_size_mid 0.32
_exptl_crystal_size_min 0.18
_refine_diff_density_max 0.302
_refine_diff_density_min -0.264
_refine_diff_density_rms 0.048
_refine_ls_abs_structure_details 'Flack H D (1983), Acta Cryst. A39, 876-881'
_refine_ls_abs_structure_Flack -0.5(14)
_refine_ls_extinction_method none
_refine_ls_goodness_of_fit_ref 1.015
_refine_ls_hydrogen_treatment mixed
_refine_ls_matrix_type full
_refine_ls_number_parameters 431
_refine_ls_number_reflns 7115
_refine_ls_number_restraints 1
_refine_ls_restrained_S_all 1.015
_refine_ls_R_factor_all 0.0790
_refine_ls_R_factor_gt 0.0597
_refine_ls_shift/su_max 0.000
_refine_ls_shift/su_mean 0.000
_refine_ls_structure_factor_coef Fsqd
_refine_ls_weighting_details 'calc w=1/[\s^2^(Fo^2^)+(0.0663P)^2^+0.7066P] where P=(Fo^2^+2Fc^2^)/3'
_refine_ls_weighting_scheme calc
_refine_ls_wR_factor_gt 0.1342
_refine_ls_wR_factor_ref 0.1462
_reflns_number_gt 5620
_reflns_number_total 7115
_reflns_threshold_expression >2sigma(I)
_cod_data_source_file jo701559q-File005.cif
_cod_data_source_block d15206
_cod_depositor_comments
;
The following automatic conversions were performed:
'_symmetry_cell_setting' value 'Monoclinic' changed to 'monoclinic'
according to '/home/saulius/struct/CIF-dictionaries/cif_core.dic'
dictionary named 'cif_core.dic' version 2.4.1 from 2010-06-29.

Automatic conversion script
Id: cif_fix_enum 1527 2010-12-29 10:47:43Z saulius 
;
_cod_original_sg_symbol_H-M 'P 21'
_cod_database_code 4023039

loop_
_symmetry_equiv_pos_as_xyz
'x, y, z'
'-x, y+1/2, -z'

loop_
_atom_site_label
_atom_site_type_symbol
_atom_site_fract_x
_atom_site_fract_y
_atom_site_fract_z
_atom_site_U_iso_or_equiv
_atom_site_adp_type
_atom_site_occupancy
_atom_site_symmetry_multiplicity
_atom_site_calc_flag
_atom_site_refinement_flags
O3 O 0.49643(15) 0.5599(3) 1.07943(12) 0.0238(5) Uani 1 1 d .
O12 O 0.72719(15) 0.3955(3) 1.39967(11) 0.0235(5) Uani 1 1 d .
C1 C 0.41795(19) 0.4854(4) 1.26728(16) 0.0207(6) Uani 1 1 d .
H1A H 0.4291 0.3816 1.3042 0.025 Uiso 1 1 calc R
H1B H 0.3493 0.4978 1.2473 0.025 Uiso 1 1 calc R
C2 C 0.46091(19) 0.4430(4) 1.19759(16) 0.0197(6) Uani 1 1 d .
H2A H 0.4302 0.3351 1.1694 0.024 Uiso 1 1 calc R
H2B H 0.5284 0.4161 1.2172 0.024 Uiso 1 1 calc R
C3 C 0.44891(19) 0.6022(4) 1.14059(16) 0.0196(6) Uani 1 1 d .
H3B H 0.3807 0.6190 1.1162 0.024 Uiso 1 1 calc R
C4 C 0.48726(19) 0.7735(4) 1.18279(15) 0.0190(6) Uani 1 1 d .
H4A H 0.4743 0.8752 1.1448 0.023 Uiso 1 1 calc R
H4B H 0.5561 0.7623 1.2015 0.023 Uiso 1 1 calc R
C5 C 0.44486(19) 0.8166(4) 1.25399(16) 0.0189(6) Uani 1 1 d .
H5A H 0.3762 0.8366 1.2327 0.023 Uiso 1 1 calc R
C6 C 0.4858(2) 0.9930(4) 1.29415(17) 0.0244(7) Uani 1 1 d .
H6A H 0.4806 1.0887 1.2536 0.029 Uiso 1 1 calc R
H6B H 0.4490 1.0311 1.3324 0.029 Uiso 1 1 calc R
C7 C 0.5884(2) 0.9717(4) 1.33748(16) 0.0228(6) Uani 1 1 d .
H7A H 0.6109 1.0858 1.3651 0.027 Uiso 1 1 calc R
H7B H 0.6265 0.9478 1.2984 0.027 Uiso 1 1 calc R
C8 C 0.6025(2) 0.8169(4) 1.39819(16) 0.0198(6) Uani 1 1 d .
H8A H 0.5707 0.8489 1.4414 0.024 Uiso 1 1 calc R
C9 C 0.56017(19) 0.6386(4) 1.35875(15) 0.0169(6) Uani 1 1 d .
H9A H 0.5957 0.6083 1.3178 0.020 Uiso 1 1 calc R
C10 C 0.45555(19) 0.6576(4) 1.31408(16) 0.0189(6) Uani 1 1 d .
C11 C 0.57866(19) 0.4850(4) 1.41951(16) 0.0195(6) Uani 1 1 d .
H11A H 0.5538 0.3714 1.3927 0.023 Uiso 1 1 calc R
H11B H 0.5439 0.5100 1.4609 0.023 Uiso 1 1 calc R
C12 C 0.68307(19) 0.4582(4) 1.45959(15) 0.0206(6) Uani 1 1 d .
H12B H 0.6890 0.3638 1.5016 0.025 Uiso 1 1 calc R
C13 C 0.7265(2) 0.6353(4) 1.49755(15) 0.0206(6) Uani 1 1 d .
C14 C 0.7063(2) 0.7857(4) 1.43413(16) 0.0204(6) Uani 1 1 d .
H14A H 0.7335 0.7424 1.3897 0.024 Uiso 1 1 calc R
C15 C 0.7687(2) 0.9414(4) 1.47247(17) 0.0262(7) Uani 1 1 d .
H15A H 0.7416 1.0042 1.5123 0.031 Uiso 1 1 calc R
H15B H 0.7785 1.0296 1.4323 0.031 Uiso 1 1 calc R
C16 C 0.8603(2) 0.8448(5) 1.5115(2) 0.0351(8) Uani 1 1 d .
H16A H 0.9053 0.8509 1.4771 0.042 Uiso 1 1 calc R
H16B H 0.8893 0.9014 1.5631 0.042 Uiso 1 1 calc R
C17 C 0.8339(2) 0.6486(5) 1.52345(16) 0.0251(7) Uani 1 1 d .
C18 C 0.6877(2) 0.6793(4) 1.57110(16) 0.0252(7) Uani 1 1 d .
H18A H 0.7027 0.5803 1.6094 0.038 Uiso 1 1 calc R
H18B H 0.6196 0.6944 1.5549 0.038 Uiso 1 1 calc R
H18C H 0.7163 0.7911 1.5956 0.038 Uiso 1 1 calc R
C19 C 0.3930(2) 0.6925(4) 1.37257(18) 0.0252(7) Uani 1 1 d .
H19A H 0.3996 0.5925 1.4104 0.038 Uiso 1 1 calc R
H19B H 0.3275 0.7021 1.3433 0.038 Uiso 1 1 calc R
H19C H 0.4122 0.8053 1.4012 0.038 Uiso 1 1 calc R
C17' C 0.8985(2) 0.5249(5) 1.55077(18) 0.0300(7) Uani 1 1 d .
H17A H 0.9615 0.5651 1.5591 0.036 Uiso 1 1 calc R
C17" C 0.8867(2) 0.3301(5) 1.5705(2) 0.0409(9) Uani 1 1 d .
H17B H 0.9484 0.2747 1.5899 0.061 Uiso 1 1 calc R
H17C H 0.8529 0.2664 1.5229 0.061 Uiso 1 1 calc R
H17D H 0.8510 0.3221 1.6116 0.061 Uiso 1 1 calc R
O3A O 0.41283(14) 0.7601(3) 0.95197(11) 0.0248(5) Uani 1 1 d .
O12A O 0.00366(18) 0.5589(5) 0.97933(14) 0.0621(10) Uani 1 1 d .
C1A C 0.24043(19) 0.4262(5) 0.83982(17) 0.0264(7) Uani 1 1 d .
H1AA H 0.2087 0.3239 0.8594 0.032 Uiso 1 1 calc R
H1AB H 0.2789 0.3761 0.8050 0.032 Uiso 1 1 calc R
C2A C 0.3054(2) 0.5168(4) 0.91046(17) 0.0260(7) Uani 1 1 d .
H2AA H 0.2688 0.5561 0.9487 0.031 Uiso 1 1 calc R
H2AB H 0.3533 0.4293 0.9374 0.031 Uiso 1 1 calc R
C3A C 0.35329(19) 0.6785(4) 0.88372(16) 0.0216(7) Uani 1 1 d .
H3AA H 0.3929 0.6359 0.8476 0.026 Uiso 1 1 calc R
C4A C 0.2807(2) 0.8097(5) 0.83864(16) 0.0240(7) Uani 1 1 d .
H4AA H 0.3132 0.9123 0.8201 0.029 Uiso 1 1 calc R
H4AB H 0.2437 0.8579 0.8750 0.029 Uiso 1 1 calc R
C5A C 0.2141(2) 0.7228(4) 0.76735(16) 0.0241(7) Uani 1 1 d .
H5AA H 0.2532 0.6831 0.7303 0.029 Uiso 1 1 calc R
C6A C 0.1432(2) 0.8623(5) 0.72216(18) 0.0314(8) Uani 1 1 d .
H6AA H 0.1774 0.9718 0.7122 0.038 Uiso 1 1 calc R
H6AB H 0.1111 0.8114 0.6702 0.038 Uiso 1 1 calc R
C7A C 0.0707(2) 0.9143(5) 0.76772(19) 0.0332(8) Uani 1 1 d .
H7AA H 0.0252 0.9995 0.7357 0.040 Uiso 1 1 calc R
H7AB H 0.1019 0.9760 0.8174 0.040 Uiso 1 1 calc R
C8A C 0.0186(2) 0.7483(5) 0.78740(17) 0.0283(7) Uani 1 1 d .
H8AA H -0.0168 0.6917 0.7370 0.034 Uiso 1 1 calc R
C9A C 0.0886(2) 0.6088(5) 0.83435(16) 0.0237(7) Uani 1 1 d .
H9AA H 0.1226 0.6707 0.8839 0.028 Uiso 1 1 calc R
C10A C 0.1646(2) 0.5512(4) 0.78959(16) 0.0230(7) Uani 1 1 d .
C11A C 0.0376(2) 0.4458(5) 0.8607(2) 0.0379(9) Uani 1 1 d .
H11C H 0.0105 0.3717 0.8135 0.045 Uiso 1 1 calc R
H11D H 0.0844 0.3706 0.8971 0.045 Uiso 1 1 calc R
C12A C -0.0406(2) 0.4936(7) 0.9020(2) 0.0479(11) Uani 1 1 d .
H12C H -0.0762 0.3813 0.9078 0.057 Uiso 1 1 calc R
C13A C -0.1084(2) 0.6313(6) 0.85478(18) 0.0402(10) Uani 1 1 d .
C14A C -0.0500(2) 0.7959(5) 0.83821(19) 0.0338(8) Uani 1 1 d .
H14B H -0.0104 0.8322 0.8909 0.041 Uiso 1 1 calc R
C15A C -0.1227(2) 0.9448(6) 0.8150(2) 0.0510(11) Uani 1 1 d .
H15C H -0.1623 0.9263 0.7610 0.061 Uiso 1 1 calc R
H15D H -0.0933 1.0656 0.8184 0.061 Uiso 1 1 calc R
C16A C -0.1793(2) 0.9186(8) 0.8793(2) 0.0614(15) Uani 1 1 d .
H16C H -0.1508 0.9888 0.9274 0.074 Uiso 1 1 calc R
H16D H -0.2448 0.9594 0.8594 0.074 Uiso 1 1 calc R
C17A C -0.1766(2) 0.7193(8) 0.89788(19) 0.0508(13) Uani 1 1 d .
C18A C -0.1674(2) 0.5465(7) 0.7792(2) 0.0490(11) Uani 1 1 d .
H18D H -0.2027 0.4442 0.7930 0.073 Uiso 1 1 calc R
H18E H -0.1262 0.5045 0.7459 0.073 Uiso 1 1 calc R
H18F H -0.2111 0.6366 0.7501 0.073 Uiso 1 1 calc R
C19A C 0.1205(2) 0.4456(5) 0.71397(18) 0.0336(8) Uani 1 1 d .
H19D H 0.1694 0.4109 0.6869 0.050 Uiso 1 1 calc R
H19E H 0.0740 0.5215 0.6788 0.050 Uiso 1 1 calc R
H19F H 0.0899 0.3369 0.7280 0.050 Uiso 1 1 calc R
C17B C -0.2293(3) 0.6378(9) 0.9423(2) 0.0679(16) Uani 1 1 d .
H17E H -0.2681 0.7144 0.9648 0.081 Uiso 1 1 calc R
C17C C -0.2333(3) 0.4414(9) 0.9600(3) 0.0802(18) Uani 1 1 d .
H17F H -0.2773 0.4216 0.9939 0.120 Uiso 1 1 calc R
H17G H -0.1709 0.3993 0.9874 0.120 Uiso 1 1 calc R
H17H H -0.2544 0.3744 0.9104 0.120 Uiso 1 1 calc R
H3 H 0.475(2) 0.609(5) 1.040(2) 0.029(10) Uiso 1 1 d .
H12 H 0.788(3) 0.413(6) 1.420(2) 0.049(11) Uiso 1 1 d .
H3A H 0.443(3) 0.851(8) 0.937(3) 0.079(16) Uiso 1 1 d .
H12A H -0.040(3) 0.598(8) 1.000(3) 0.082(17) Uiso 1 1 d .

loop_
_atom_site_aniso_label
_atom_site_aniso_U_11
_atom_site_aniso_U_22
_atom_site_aniso_U_33
_atom_site_aniso_U_23
_atom_site_aniso_U_13
_atom_site_aniso_U_12
O3 0.0331(12) 0.0222(13) 0.0172(10) 0.0038(9) 0.0079(9) 0.0078(10)
O12 0.0273(11) 0.0218(12) 0.0226(10) -0.0049(9) 0.0082(9) 0.0016(10)
C1 0.0186(13) 0.0199(17) 0.0234(14) 0.0032(12) 0.0046(11) -0.0020(12)
C2 0.0225(14) 0.0122(16) 0.0232(13) -0.0029(12) 0.0028(11) -0.0006(12)
C3 0.0178(14) 0.0215(17) 0.0196(13) 0.0063(12) 0.0044(11) 0.0035(12)
C4 0.0186(13) 0.0186(17) 0.0197(13) 0.0056(11) 0.0043(11) 0.0016(12)
C5 0.0193(14) 0.0142(16) 0.0240(14) 0.0034(12) 0.0069(11) 0.0047(12)
C6 0.0342(17) 0.0178(17) 0.0246(14) 0.0042(13) 0.0137(13) 0.0038(13)
C7 0.0334(16) 0.0125(16) 0.0252(14) 0.0007(12) 0.0120(13) -0.0025(13)
C8 0.0262(15) 0.0173(16) 0.0173(13) -0.0003(11) 0.0079(12) -0.0003(12)
C9 0.0227(14) 0.0120(15) 0.0184(13) 0.0010(11) 0.0100(11) 0.0001(11)
C10 0.0235(14) 0.0133(16) 0.0225(14) 0.0040(12) 0.0104(12) 0.0030(12)
C11 0.0234(14) 0.0142(16) 0.0220(13) -0.0013(12) 0.0074(12) -0.0012(12)
C12 0.0270(15) 0.0189(17) 0.0175(13) 0.0038(12) 0.0083(12) 0.0011(13)
C13 0.0254(15) 0.0200(17) 0.0169(13) 0.0021(12) 0.0059(11) 0.0014(13)
C14 0.0279(15) 0.0170(17) 0.0191(13) -0.0016(11) 0.0114(12) -0.0042(13)
C15 0.0316(16) 0.0206(18) 0.0266(15) 0.0004(13) 0.0070(13) -0.0067(14)
C16 0.0347(18) 0.027(2) 0.0391(19) 0.0042(15) 0.0002(15) -0.0054(15)
C17 0.0278(16) 0.0279(19) 0.0181(14) -0.0039(13) 0.0024(12) -0.0043(14)
C18 0.0350(17) 0.0215(18) 0.0198(14) -0.0006(12) 0.0075(13) 0.0004(14)
C19 0.0262(15) 0.0254(18) 0.0273(15) 0.0045(13) 0.0127(13) 0.0051(13)
C17' 0.0257(16) 0.029(2) 0.0309(16) -0.0012(14) -0.0015(13) -0.0018(14)
C17" 0.0320(18) 0.030(2) 0.053(2) -0.0020(17) -0.0074(16) 0.0006(16)
O3A 0.0241(11) 0.0278(13) 0.0206(10) 0.0055(9) 0.0017(8) -0.0023(10)
O12A 0.0252(13) 0.133(3) 0.0290(13) 0.0181(16) 0.0080(11) 0.0002(16)
C1A 0.0198(14) 0.0275(19) 0.0336(16) -0.0014(14) 0.0099(13) -0.0028(13)
C2A 0.0238(15) 0.0257(18) 0.0273(15) 0.0084(13) 0.0040(13) 0.0017(13)
C3A 0.0180(14) 0.0274(19) 0.0195(13) 0.0008(12) 0.0047(11) -0.0004(13)
C4A 0.0213(14) 0.0300(19) 0.0229(14) 0.0055(13) 0.0094(12) -0.0022(13)
C5A 0.0217(14) 0.035(2) 0.0177(13) 0.0032(13) 0.0090(12) 0.0023(13)
C6A 0.0234(15) 0.044(2) 0.0258(15) 0.0109(15) 0.0030(13) 0.0005(15)
C7A 0.0280(16) 0.034(2) 0.0382(18) 0.0103(15) 0.0084(14) 0.0085(15)
C8A 0.0207(14) 0.041(2) 0.0237(14) -0.0013(14) 0.0067(12) 0.0004(14)
C9A 0.0200(14) 0.0327(19) 0.0188(14) 0.0012(13) 0.0055(12) -0.0040(13)
C10A 0.0198(14) 0.0273(19) 0.0227(14) -0.0045(13) 0.0067(12) -0.0021(13)
C11A 0.0269(16) 0.049(2) 0.0398(18) 0.0100(17) 0.0125(15) -0.0050(16)
C12A 0.0235(17) 0.085(3) 0.0356(18) 0.016(2) 0.0087(15) -0.0088(19)
C13A 0.0175(15) 0.083(3) 0.0210(15) -0.0003(18) 0.0064(13) -0.0061(18)
C14A 0.0201(15) 0.053(2) 0.0283(16) -0.0063(16) 0.0051(13) 0.0030(15)
C15A 0.0264(18) 0.070(3) 0.054(2) -0.007(2) 0.0056(17) 0.014(2)
C16A 0.0224(18) 0.116(5) 0.043(2) -0.023(3) 0.0010(16) 0.022(2)
C17A 0.0174(16) 0.112(4) 0.0227(16) -0.010(2) 0.0037(13) 0.002(2)
C18A 0.0292(18) 0.087(3) 0.0327(18) -0.005(2) 0.0112(16) -0.016(2)
C19A 0.0256(16) 0.046(2) 0.0303(16) -0.0071(16) 0.0081(14) -0.0043(16)
C17B 0.0249(19) 0.143(5) 0.036(2) -0.022(3) 0.0075(17) -0.006(3)
C17C 0.047(3) 0.141(6) 0.057(3) 0.017(3) 0.022(2) -0.018(3)

loop_
_atom_type_symbol
_atom_type_description
_atom_type_scat_dispersion_real
_atom_type_scat_dispersion_imag
_atom_type_scat_source
C C 0.0033 0.0016 'International Tables Vol C Tables 4.2.6.8 and 6.1.1.4'
H H 0.0000 0.0000 'International Tables Vol C Tables 4.2.6.8 and 6.1.1.4'
O O 0.0106 0.0060 'International Tables Vol C Tables 4.2.6.8 and 6.1.1.4'

loop_
_geom_angle_atom_site_label_1
_geom_angle_atom_site_label_2
_geom_angle_atom_site_label_3
_geom_angle
C3 O3 H3 113(3)
C12 O12 H12 104(2)
C2 C1 C10 115.2(2)
C2 C1 H1A 108.5
C10 C1 H1A 108.5
C2 C1 H1B 108.5
C10 C1 H1B 108.5
H1A C1 H1B 107.5
C1 C2 C3 110.5(2)
C1 C2 H2A 109.6
C3 C2 H2A 109.6
C1 C2 H2B 109.6
C3 C2 H2B 109.6
H2A C2 H2B 108.1
O3 C3 C4 110.7(2)
O3 C3 C2 108.0(2)
C4 C3 C2 111.3(2)
O3 C3 H3B 108.9
C4 C3 H3B 108.9
C2 C3 H3B 108.9
C3 C4 C5 112.9(2)
C3 C4 H4A 109.0
C5 C4 H4A 109.0
C3 C4 H4B 109.0
C5 C4 H4B 109.0
H4A C4 H4B 107.8
C6 C5 C4 110.6(2)
C6 C5 C10 111.9(2)
C4 C5 C10 112.6(2)
C6 C5 H5A 107.2
C4 C5 H5A 107.2
C10 C5 H5A 107.2
C7 C6 C5 111.9(2)
C7 C6 H6A 109.2
C5 C6 H6A 109.2
C7 C6 H6B 109.2
C5 C6 H6B 109.2
H6A C6 H6B 107.9
C6 C7 C8 112.0(2)
C6 C7 H7A 109.2
C8 C7 H7A 109.2
C6 C7 H7B 109.2
C8 C7 H7B 109.2
H7A C7 H7B 107.9
C14 C8 C7 110.8(2)
C14 C8 C9 108.1(2)
C7 C8 C9 110.9(2)
C14 C8 H8A 109.0
C7 C8 H8A 109.0
C9 C8 H8A 109.0
C11 C9 C8 109.9(2)
C11 C9 C10 114.0(2)
C8 C9 C10 113.0(2)
C11 C9 H9A 106.5
C8 C9 H9A 106.5
C10 C9 H9A 106.5
C19 C10 C1 106.9(2)
C19 C10 C5 109.4(2)
C1 C10 C5 107.8(2)
C19 C10 C9 110.9(2)
C1 C10 C9 112.2(2)
C5 C10 C9 109.6(2)
C9 C11 C12 113.9(2)
C9 C11 H11A 108.8
C12 C11 H11A 108.8
C9 C11 H11B 108.8
C12 C11 H11B 108.8
H11A C11 H11B 107.7
O12 C12 C13 112.2(2)
O12 C12 C11 106.6(2)
C13 C12 C11 110.7(2)
O12 C12 H12B 109.1
C13 C12 H12B 109.1
C11 C12 H12B 109.1
C12 C13 C17 118.3(3)
C12 C13 C14 108.6(2)
C17 C13 C14 100.1(2)
C12 C13 C18 109.7(2)
C17 C13 C18 107.1(2)
C14 C13 C18 112.9(2)
C8 C14 C15 120.3(3)
C8 C14 C13 114.1(2)
C15 C14 C13 103.8(2)
C8 C14 H14A 105.8
C15 C14 H14A 105.8
C13 C14 H14A 105.8
C14 C15 C16 102.4(2)
C14 C15 H15A 111.3
C16 C15 H15A 111.3
C14 C15 H15B 111.3
C16 C15 H15B 111.3
H15A C15 H15B 109.2
C17 C16 C15 106.3(3)
C17 C16 H16A 110.5
C15 C16 H16A 110.5
C17 C16 H16B 110.5
C15 C16 H16B 110.5
H16A C16 H16B 108.7
C17' C17 C16 121.6(3)
C17' C17 C13 131.2(3)
C16 C17 C13 107.2(3)
C13 C18 H18A 109.5
C13 C18 H18B 109.5
H18A C18 H18B 109.5
C13 C18 H18C 109.5
H18A C18 H18C 109.5
H18B C18 H18C 109.5
C10 C19 H19A 109.5
C10 C19 H19B 109.5
H19A C19 H19B 109.5
C10 C19 H19C 109.5
H19A C19 H19C 109.5
H19B C19 H19C 109.5
C17 C17' C17" 129.5(3)
C17 C17' H17A 115.3
C17" C17' H17A 115.3
C17' C17" H17B 109.5
C17' C17" H17C 109.5
H17B C17" H17C 109.5
C17' C17" H17D 109.5
H17B C17" H17D 109.5
H17C C17" H17D 109.5
C3A O3A H3A 109(3)
C12A O12A H12A 107(3)
C2A C1A C10A 115.0(3)
C2A C1A H1AA 108.5
C10A C1A H1AA 108.5
C2A C1A H1AB 108.5
C10A C1A H1AB 108.5
H1AA C1A H1AB 107.5
C3A C2A C1A 110.5(2)
C3A C2A H2AA 109.6
C1A C2A H2AA 109.6
C3A C2A H2AB 109.6
C1A C2A H2AB 109.6
H2AA C2A H2AB 108.1
O3A C3A C4A 112.1(2)
O3A C3A C2A 108.5(2)
C4A C3A C2A 110.2(2)
O3A C3A H3AA 108.7
C4A C3A H3AA 108.7
C2A C3A H3AA 108.7
C3A C4A C5A 112.8(3)
C3A C4A H4AA 109.0
C5A C4A H4AA 109.0
C3A C4A H4AB 109.0
C5A C4A H4AB 109.0
H4AA C4A H4AB 107.8
C4A C5A C6A 110.9(3)
C4A C5A C10A 113.0(2)
C6A C5A C10A 112.0(2)
C4A C5A H5AA 106.9
C6A C5A H5AA 106.9
C10A C5A H5AA 106.9
C7A C6A C5A 112.1(2)
C7A C6A H6AA 109.2
C5A C6A H6AA 109.2
C7A C6A H6AB 109.2
C5A C6A H6AB 109.2
H6AA C6A H6AB 107.9
C6A C7A C8A 111.1(3)
C6A C7A H7AA 109.4
C8A C7A H7AA 109.4
C6A C7A H7AB 109.4
C8A C7A H7AB 109.4
H7AA C7A H7AB 108.0
C14A C8A C7A 112.0(3)
C14A C8A C9A 107.2(2)
C7A C8A C9A 110.5(2)
C14A C8A H8AA 109.0
C7A C8A H8AA 109.0
C9A C8A H8AA 109.0
C11A C9A C8A 111.7(2)
C11A C9A C10A 112.7(3)
C8A C9A C10A 112.6(2)
C11A C9A H9AA 106.4
C8A C9A H9AA 106.4
C10A C9A H9AA 106.4
C19A C10A C1A 106.3(3)
C19A C10A C5A 109.4(2)
C1A C10A C5A 108.2(2)
C19A C10A C9A 110.9(2)
C1A C10A C9A 112.7(2)
C5A C10A C9A 109.2(3)
C12A C11A C9A 115.2(3)
C12A C11A H11C 108.5
C9A C11A H11C 108.5
C12A C11A H11D 108.5
C9A C11A H11D 108.5
H11C C11A H11D 107.5
O12A C12A C13A 112.0(4)
O12A C12A C11A 106.9(3)
C13A C12A C11A 111.7(3)
O12A C12A H12C 108.7
C13A C12A H12C 108.7
C11A C12A H12C 108.7
C12A C13A C17A 116.2(3)
C12A C13A C18A 110.8(4)
C17A C13A C18A 106.9(3)
C12A C13A C14A 107.9(3)
C17A C13A C14A 102.0(3)
C18A C13A C14A 112.9(3)
C15A C14A C8A 122.0(3)
C15A C14A C13A 103.6(3)
C8A C14A C13A 113.0(3)
C15A C14A H14B 105.6
C8A C14A H14B 105.6
C13A C14A H14B 105.6
C14A C15A C16A 100.3(3)
C14A C15A H15C 111.7
C16A C15A H15C 111.7
C14A C15A H15D 111.7
C16A C15A H15D 111.7
H15C C15A H15D 109.5
C17A C16A C15A 106.5(3)
C17A C16A H16C 110.4
C15A C16A H16C 110.4
C17A C16A H16D 110.4
C15A C16A H16D 110.4
H16C C16A H16D 108.6
C17B C17A C16A 124.6(4)
C17B C17A C13A 127.9(5)
C16A C17A C13A 107.5(3)
C13A C18A H18D 109.5
C13A C18A H18E 109.5
H18D C18A H18E 109.5
C13A C18A H18F 109.5
H18D C18A H18F 109.5
H18E C18A H18F 109.5
C10A C19A H19D 109.5
C10A C19A H19E 109.5
H19D C19A H19E 109.5
C10A C19A H19F 109.5
H19D C19A H19F 109.5
H19E C19A H19F 109.5
C17A C17B C17C 127.5(5)
C17A C17B H17E 116.3
C17C C17B H17E 116.3
C17B C17C H17F 109.5
C17B C17C H17G 109.5
H17F C17C H17G 109.5
C17B C17C H17H 109.5
H17F C17C H17H 109.5
H17G C17C H17H 109.5

loop_
_geom_bond_atom_site_label_1
_geom_bond_atom_site_label_2
_geom_bond_distance
O3 C3 1.434(3)
O3 H3 0.78(3)
O12 C12 1.425(3)
O12 H12 0.90(4)
C1 C2 1.521(4)
C1 C10 1.545(4)
C1 H1A 0.9900
C1 H1B 0.9900
C2 C3 1.524(4)
C2 H2A 0.9900
C2 H2B 0.9900
C3 C4 1.508(4)
C3 H3B 1.0000
C4 C5 1.541(4)
C4 H4A 0.9900
C4 H4B 0.9900
C5 C6 1.537(4)
C5 C10 1.558(4)
C5 H5A 1.0000
C6 C7 1.527(4)
C6 H6A 0.9900
C6 H6B 0.9900
C7 C8 1.539(4)
C7 H7A 0.9900
C7 H7B 0.9900
C8 C14 1.524(4)
C8 C9 1.550(4)
C8 H8A 1.0000
C9 C11 1.533(4)
C9 C10 1.557(4)
C9 H9A 1.0000
C10 C19 1.541(4)
C11 C12 1.541(4)
C11 H11A 0.9900
C11 H11B 0.9900
C12 C13 1.539(4)
C12 H12B 1.0000
C13 C17 1.538(4)
C13 C14 1.546(4)
C13 C18 1.549(4)
C14 C15 1.526(4)
C14 H14A 1.0000
C15 C16 1.535(4)
C15 H15A 0.9900
C15 H15B 0.9900
C16 C17 1.531(5)
C16 H16A 0.9900
C16 H16B 0.9900
C17 C17' 1.325(4)
C18 H18A 0.9800
C18 H18B 0.9800
C18 H18C 0.9800
C19 H19A 0.9800
C19 H19B 0.9800
C19 H19C 0.9800
C17' C17" 1.504(5)
C17' H17A 0.9500
C17" H17B 0.9800
C17" H17C 0.9800
C17" H17D 0.9800
O3A C3A 1.432(3)
O3A H3A 0.88(5)
O12A C12A 1.433(5)
O12A H12A 0.86(5)
C1A C2A 1.523(4)
C1A C10A 1.551(4)
C1A H1AA 0.9900
C1A H1AB 0.9900
C2A C3A 1.516(4)
C2A H2AA 0.9900
C2A H2AB 0.9900
C3A C4A 1.518(4)
C3A H3AA 1.0000
C4A C5A 1.529(4)
C4A H4AA 0.9900
C4A H4AB 0.9900
C5A C6A 1.546(4)
C5A C10A 1.557(4)
C5A H5AA 1.0000
C6A C7A 1.517(4)
C6A H6AA 0.9900
C6A H6AB 0.9900
C7A C8A 1.529(5)
C7A H7AA 0.9900
C7A H7AB 0.9900
C8A C14A 1.526(4)
C8A C9A 1.550(4)
C8A H8AA 1.0000
C9A C11A 1.546(5)
C9A C10A 1.560(4)
C9A H9AA 1.0000
C10A C19A 1.537(4)
C11A C12A 1.529(5)
C11A H11C 0.9900
C11A H11D 0.9900
C12A C13A 1.525(5)
C12A H12C 1.0000
C13A C17A 1.528(5)
C13A C18A 1.529(5)
C13A C14A 1.555(5)
C14A C15A 1.523(5)
C14A H14B 1.0000
C15A C16A 1.550(5)
C15A H15C 0.9900
C15A H15D 0.9900
C16A C17A 1.511(7)
C16A H16C 0.9900
C16A H16D 0.9900
C17A C17B 1.355(6)
C18A H18D 0.9800
C18A H18E 0.9800
C18A H18F 0.9800
C19A H19D 0.9800
C19A H19E 0.9800
C19A H19F 0.9800
C17B C17C 1.492(8)
C17B H17E 0.9500
C17C H17F 0.9800
C17C H17G 0.9800
C17C H17H 0.9800

loop_
_geom_torsion_atom_site_label_1
_geom_torsion_atom_site_label_2
_geom_torsion_atom_site_label_3
_geom_torsion_atom_site_label_4
_geom_torsion
C10 C1 C2 C3 -56.0(3)
C1 C2 C3 O3 175.9(2)
C1 C2 C3 C4 54.2(3)
O3 C3 C4 C5 -174.9(2)
C2 C3 C4 C5 -54.8(3)
C3 C4 C5 C6 -179.5(2)
C3 C4 C5 C10 54.5(3)
C4 C5 C6 C7 -70.3(3)
C10 C5 C6 C7 56.1(3)
C5 C6 C7 C8 -55.5(3)
C6 C7 C8 C14 174.0(2)
C6 C7 C8 C9 53.9(3)
C14 C8 C9 C11 55.9(3)
C7 C8 C9 C11 177.6(2)
C14 C8 C9 C10 -175.6(2)
C7 C8 C9 C10 -53.9(3)
C2 C1 C10 C19 171.2(2)
C2 C1 C10 C5 53.7(3)
C2 C1 C10 C9 -67.1(3)
C6 C5 C10 C19 67.5(3)
C4 C5 C10 C19 -167.3(2)
C6 C5 C10 C1 -176.6(2)
C4 C5 C10 C1 -51.4(3)
C6 C5 C10 C9 -54.3(3)
C4 C5 C10 C9 71.0(3)
C11 C9 C10 C19 59.3(3)
C8 C9 C10 C19 -67.1(3)
C11 C9 C10 C1 -60.2(3)
C8 C9 C10 C1 173.4(2)
C11 C9 C10 C5 -179.9(2)
C8 C9 C10 C5 53.8(3)
C8 C9 C11 C12 -55.9(3)
C10 C9 C11 C12 176.1(2)
C9 C11 C12 O12 -67.3(3)
C9 C11 C12 C13 54.9(3)
O12 C12 C13 C17 -47.3(3)
C11 C12 C13 C17 -166.1(2)
O12 C12 C13 C14 65.8(3)
C11 C12 C13 C14 -53.1(3)
O12 C12 C13 C18 -170.5(2)
C11 C12 C13 C18 70.7(3)
C7 C8 C14 C15 54.1(3)
C9 C8 C14 C15 175.8(2)
C7 C8 C14 C13 178.4(2)
C9 C8 C14 C13 -59.8(3)
C12 C13 C14 C8 58.6(3)
C17 C13 C14 C8 -176.8(2)
C18 C13 C14 C8 -63.3(3)
C12 C13 C14 C15 -168.6(2)
C17 C13 C14 C15 -44.0(3)
C18 C13 C14 C15 69.5(3)
C8 C14 C15 C16 171.1(2)
C13 C14 C15 C16 42.0(3)
C14 C15 C16 C17 -22.8(3)
C15 C16 C17 C17' 174.9(3)
C15 C16 C17 C13 -4.5(3)
C12 C13 C17 C17' -32.4(4)
C14 C13 C17 C17' -150.0(3)
C18 C13 C17 C17' 92.1(4)
C12 C13 C17 C16 146.9(3)
C14 C13 C17 C16 29.3(3)
C18 C13 C17 C16 -88.6(3)
C16 C17 C17' C17" 176.3(3)
C13 C17 C17' C17" -4.5(6)
C10A C1A C2A C3A -56.4(3)
C1A C2A C3A O3A 179.5(2)
C1A C2A C3A C4A 56.4(3)
O3A C3A C4A C5A -177.8(2)
C2A C3A C4A C5A -56.9(3)
C3A C4A C5A C6A -178.6(2)
C3A C4A C5A C10A 54.8(3)
C4A C5A C6A C7A -71.8(3)
C10A C5A C6A C7A 55.4(4)
C5A C6A C7A C8A -56.6(4)
C6A C7A C8A C14A 176.0(2)
C6A C7A C8A C9A 56.6(3)
C14A C8A C9A C11A 53.3(3)
C7A C8A C9A C11A 175.6(3)
C14A C8A C9A C10A -178.7(3)
C7A C8A C9A C10A -56.4(3)
C2A C1A C10A C19A 169.2(2)
C2A C1A C10A C5A 51.8(3)
C2A C1A C10A C9A -69.1(3)
C4A C5A C10A C19A -165.2(3)
C6A C5A C10A C19A 68.7(3)
C4A C5A C10A C1A -49.8(3)
C6A C5A C10A C1A -175.9(2)
C4A C5A C10A C9A 73.2(3)
C6A C5A C10A C9A -52.9(3)
C11A C9A C10A C19A 60.8(3)
C8A C9A C10A C19A -66.6(4)
C11A C9A C10A C1A -58.2(3)
C8A C9A C10A C1A 174.4(3)
C11A C9A C10A C5A -178.5(2)
C8A C9A C10A C5A 54.1(3)
C8A C9A C11A C12A -49.7(4)
C10A C9A C11A C12A -177.6(2)
C9A C11A C12A O12A -72.8(4)
C9A C11A C12A C13A 50.0(4)
O12A C12A C13A C17A -47.4(4)
C11A C12A C13A C17A -167.3(3)
O12A C12A C13A C18A -169.7(3)
C11A C12A C13A C18A 70.4(4)
O12A C12A C13A C14A 66.2(3)
C11A C12A C13A C14A -53.7(4)
C7A C8A C14A C15A 51.9(4)
C9A C8A C14A C15A 173.2(3)
C7A C8A C14A C13A 176.5(3)
C9A C8A C14A C13A -62.2(3)
C12A C13A C14A C15A -163.0(3)
C17A C13A C14A C15A -40.1(3)
C18A C13A C14A C15A 74.3(4)
C12A C13A C14A C8A 62.9(3)
C17A C13A C14A C8A -174.2(3)
C18A C13A C14A C8A -59.8(4)
C8A C14A C15A C16A 173.2(3)
C13A C14A C15A C16A 44.4(3)
C14A C15A C16A C17A -32.2(4)
C15A C16A C17A C17B -169.6(3)
C15A C16A C17A C13A 7.9(4)
C12A C13A C17A C17B -46.3(5)
C18A C13A C17A C17B 78.0(4)
C14A C13A C17A C17B -163.3(3)
C12A C13A C17A C16A 136.3(3)
C18A C13A C17A C16A -99.4(4)
C14A C13A C17A C16A 19.3(3)
C16A C17A C17B C17C 177.1(4)
C13A C17A C17B C17C 0.1(6)

loop_
_cod_related_entry_id
_cod_related_entry_database
_cod_related_entry_code
1 ChemSpider 30658605
